data_7717184
loop_
_publ_author_name
'Allen, Jamie'
'Sa&#xdf;mannshausen, J&#xf6;rg'
'Singh, Kuldip'
'Kilpatrick, Alexander F. R.'

_publ_section_title
;
 Helical dinuclear 3d metal complexes with bis(bidentate) [S,N] ligands:
 synthesis, structural and computational studies.
;
_journal_issue 43
_journal_name_full 'Dalton transactions (Cambridge, England : 2003)'
_journal_page_first 17608
_journal_page_last 17619
_journal_paper_doi 10.1039/d4dt02395a
_journal_volume 53
_journal_year 2024
_chemical_formula_moiety 'C23 H26 N2 S2'
_chemical_formula_sum 'C23 H26 N2 S2'
_chemical_formula_weight 394.58
_space_group_crystal_system triclinic
_space_group_IT_number 2
_space_group_name_Hall '-P 1'
_space_group_name_H-M_alt 'P -1'
_atom_sites_solution_hydrogens geom
_atom_sites_solution_primary dual
_audit_creation_date 2022-03-02
_audit_creation_method
;
Olex2 1.3
(compiled 2020.11.12 svn.r5f609507 for OlexSys, GUI svn.r6403)
;
_audit_update_record
;
2024-02-01 deposited with the CCDC.	2024-10-08 downloaded from the CCDC.
;
_cell_angle_alpha 99.922(2)
_cell_angle_beta 92.378(2)
_cell_angle_gamma 110.100(2)
_cell_formula_units_Z 2
_cell_length_a 8.0998(3)
_cell_length_b 10.7648(4)
_cell_length_c 12.9362(5)
_cell_measurement_reflns_used 6799
_cell_measurement_temperature 150.0
_cell_measurement_theta_max 66.561
_cell_measurement_theta_min 4.463
_cell_volume 1037.20(7)
_computing_cell_refinement 'SAINT V8.40A (Bruker, 2019)'
_computing_data_reduction 'SAINT V8.40A (Bruker, 2019)'
_computing_molecular_graphics 'Olex2 1.3 (Dolomanov et al., 2009)'
_computing_publication_material 'Olex2 1.3 (Dolomanov et al., 2009)'
_computing_structure_refinement 'SHELXL 2018/3 (Sheldrick, 2015)'
_computing_structure_solution 'SHELXT 2018/2 (Sheldrick, 2018)'
_diffrn_ambient_temperature 150.0
_diffrn_measured_fraction_theta_full 0.986
_diffrn_measured_fraction_theta_max 0.986
_diffrn_measurement_device_type 'Bruker D8 Quest Photon III'
_diffrn_measurement_method '\f and \w scans'
_diffrn_radiation_type CuK\a
_diffrn_radiation_wavelength 1.54178
_diffrn_reflns_av_R_equivalents 0.0737
_diffrn_reflns_av_unetI/netI 0.0658
_diffrn_reflns_Laue_measured_fraction_full 0.986
_diffrn_reflns_Laue_measured_fraction_max 0.986
_diffrn_reflns_limit_h_max 9
_diffrn_reflns_limit_h_min -9
_diffrn_reflns_limit_k_max 12
_diffrn_reflns_limit_k_min -12
_diffrn_reflns_limit_l_max 15
_diffrn_reflns_limit_l_min -15
_diffrn_reflns_number 13226
_diffrn_reflns_point_group_measured_fraction_full 0.986
_diffrn_reflns_point_group_measured_fraction_max 0.986
_diffrn_reflns_theta_full 66.556
_diffrn_reflns_theta_max 66.556
_diffrn_reflns_theta_min 3.489
_diffrn_source_current 1.1
_diffrn_source_power 0.055
_diffrn_source_voltage 50.0
_diffrn_standards_number 0
_exptl_absorpt_coefficient_mu 2.385
_exptl_absorpt_correction_T_max 0.7528
_exptl_absorpt_correction_T_min 0.3754
_exptl_absorpt_correction_type multi-scan
_exptl_absorpt_process_details
;
SADABS-2016/2 (Bruker,2016/2) was used for absorption correction.
wR2(int) was 0.1416 before and 0.0869 after correction.
The Ratio of minimum to maximum transmission is 0.4987.
The \l/2 correction factor is Not present.
;
_exptl_crystal_colour yellow
_exptl_crystal_colour_primary yellow
_exptl_crystal_density_diffrn 1.263
_exptl_crystal_description block
_exptl_crystal_F_000 420
_exptl_crystal_size_max 0.206
_exptl_crystal_size_mid 0.118
_exptl_crystal_size_min 0.109
_refine_diff_density_max 0.392
_refine_diff_density_min -0.420
_refine_diff_density_rms 0.073
_refine_ls_extinction_method none
_refine_ls_goodness_of_fit_ref 1.044
_refine_ls_hydrogen_treatment constr
_refine_ls_matrix_type full
_refine_ls_number_parameters 248
_refine_ls_number_reflns 3616
_refine_ls_number_restraints 0
_refine_ls_restrained_S_all 1.044
_refine_ls_R_factor_all 0.0654
_refine_ls_R_factor_gt 0.0548
_refine_ls_shift/su_max 0.001
_refine_ls_shift/su_mean 0.000
_refine_ls_structure_factor_coef Fsqd
_refine_ls_weighting_details 'w=1/[\s^2^(Fo^2^)+(0.0828P)^2^+0.5864P] where P=(Fo^2^+2Fc^2^)/3'
_refine_ls_weighting_scheme calc
_refine_ls_wR_factor_gt 0.1441
_refine_ls_wR_factor_ref 0.1534
_reflns_Friedel_coverage 0.000
_reflns_number_gt 2996
_reflns_number_total 3616
_reflns_threshold_expression 'I > 2\s(I)'
_cod_data_source_file d4dt02395a2.cif
_cod_data_source_block q22038ja_0m
_cod_depositor_comments 'Adding full bibliography for 7717184--7717191.cif.'
_cod_database_code 7717184
_shelx_shelxl_version_number 2018/3
_shelx_space_group_comment
;
The symmetry employed for this shelxl refinement is uniquely defined
by the following loop, which should always be used as a source of
symmetry information in preference to the above space-group names.
They are only intended as comments.
;
_shelx_estimated_absorpt_t_max 0.781
_shelx_estimated_absorpt_t_min 0.639
_olex2_refinement_description
;
1. Fixed Uiso
 At 1.2 times of:
  All C(H) groups, All C(H,H) groups, All N(H) groups
 At 1.5 times of:
  All C(H,H,H) groups
2.a Secondary CH2 refined with riding coordinates:
 C12(H12A,H12B)
2.b Aromatic/amide H refined with riding coordinates:
 N1(H1), N2(H2), C3(H3), C7(H7), C8(H8), C10(H10), C11(H11), C14(H14),
 C15(H15), C17(H17), C18(H18), C21(H21)
2.c Idealised Me refined as rotating group:
 C1(H1A,H1B,H1C), C5(H5A,H5B,H5C), C19(H19A,H19B,H19C), C23(H23A,H23B,H23C)
;
_olex2_submission_special_instructions 'No special instructions were received'

loop_
_space_group_symop_operation_xyz
'x, y, z'
'-x, -y, -z'

loop_
_atom_site_label
_atom_site_type_symbol
_atom_site_fract_x
_atom_site_fract_y
_atom_site_fract_z
_atom_site_U_iso_or_equiv
_atom_site_adp_type
_atom_site_occupancy
_atom_site_site_symmetry_order
_atom_site_calc_flag
_atom_site_refinement_flags_posn
_atom_site_refinement_flags_adp
_atom_site_refinement_flags_occupancy
_atom_site_disorder_assembly
_atom_site_disorder_group
S1 S -0.17791(8) 0.64179(7) 0.33021(6) 0.0371(2) Uani 1 1 d . . . . .
S2 S 1.44836(8) 0.84456(8) 1.04636(5) 0.0363(2) Uani 1 1 d . . . . .
N1 N 0.1661(3) 0.6407(2) 0.42141(15) 0.0254(5) Uani 1 1 d . . . . .
H1 H 0.084230 0.674823 0.409944 0.031 Uiso 1 1 calc R U . . .
N2 N 1.0795(3) 0.8065(2) 0.96683(15) 0.0258(5) Uani 1 1 d . . . . .
H2 H 1.195803 0.839789 0.972522 0.031 Uiso 1 1 calc R U . . .
C1 C -0.3420(4) 0.3794(3) 0.2308(3) 0.0437(7) Uani 1 1 d . . . . .
H1A H -0.414102 0.326430 0.278055 0.066 Uiso 1 1 calc R U . . .
H1B H -0.309217 0.319358 0.176354 0.066 Uiso 1 1 calc R U . . .
H1C H -0.409968 0.424271 0.197253 0.066 Uiso 1 1 calc R U . . .
C2 C -0.1780(3) 0.4834(3) 0.29307(19) 0.0292(6) Uani 1 1 d . . . . .
C3 C -0.0397(3) 0.4397(2) 0.31589(19) 0.0288(6) Uani 1 1 d . . . . .
H3 H -0.059067 0.348281 0.285632 0.035 Uiso 1 1 calc R U . . .
C4 C 0.1229(3) 0.5104(2) 0.37661(19) 0.0262(5) Uani 1 1 d . . . . .
C5 C 0.2461(4) 0.4373(3) 0.3921(3) 0.0422(7) Uani 1 1 d . . . . .
H5A H 0.340385 0.461170 0.346018 0.063 Uiso 1 1 calc R U . . .
H5B H 0.180675 0.339774 0.374535 0.063 Uiso 1 1 calc R U . . .
H5C H 0.297998 0.463090 0.465893 0.063 Uiso 1 1 calc R U . . .
C6 C 0.3214(3) 0.7328(2) 0.48417(18) 0.0241(5) Uani 1 1 d . . . . .
C7 C 0.3024(3) 0.8317(2) 0.56203(19) 0.0257(5) Uani 1 1 d . . . . .
H7 H 0.187529 0.831919 0.573856 0.031 Uiso 1 1 calc R U . . .
C8 C 0.4488(3) 0.9298(2) 0.62255(19) 0.0264(5) Uani 1 1 d . . . . .
H8 H 0.433234 0.996519 0.675572 0.032 Uiso 1 1 calc R U . . .
C9 C 0.6192(3) 0.9321(2) 0.60681(18) 0.0249(5) Uani 1 1 d . . . . .
C10 C 0.6363(3) 0.8333(3) 0.52818(19) 0.0266(5) Uani 1 1 d . . . . .
H10 H 0.751187 0.833320 0.516176 0.032 Uiso 1 1 calc R U . . .
C11 C 0.4907(3) 0.7346(3) 0.46652(18) 0.0263(5) Uani 1 1 d . . . . .
H11 H 0.506312 0.668807 0.412658 0.032 Uiso 1 1 calc R U . . .
C12 C 0.7815(3) 1.0361(2) 0.6734(2) 0.0298(6) Uani 1 1 d . . . . .
H12A H 0.749338 1.110910 0.711844 0.036 Uiso 1 1 calc R U . . .
H12B H 0.871347 1.073966 0.626553 0.036 Uiso 1 1 calc R U . . .
C13 C 0.8607(3) 0.9774(2) 0.75217(18) 0.0249(5) Uani 1 1 d . . . . .
C14 C 1.0332(3) 0.9804(3) 0.75293(19) 0.0279(6) Uani 1 1 d . . . . .
H14 H 1.106344 1.022701 0.704065 0.034 Uiso 1 1 calc R U . . .
C15 C 1.1004(3) 0.9226(3) 0.8240(2) 0.0289(6) Uani 1 1 d . . . . .
H15 H 1.218740 0.925237 0.822926 0.035 Uiso 1 1 calc R U . . .
C16 C 0.9969(3) 0.8606(2) 0.89695(17) 0.0231(5) Uani 1 1 d . . . . .
C17 C 0.8260(3) 0.8610(3) 0.8994(2) 0.0307(6) Uani 1 1 d . . . . .
H17 H 0.754681 0.822539 0.950426 0.037 Uiso 1 1 calc R U . . .
C18 C 0.7601(3) 0.9177(3) 0.8270(2) 0.0317(6) Uani 1 1 d . . . . .
H18 H 0.642074 0.915867 0.828434 0.038 Uiso 1 1 calc R U . . .
C19 C 0.8196(4) 0.6465(3) 1.0250(3) 0.0482(8) Uani 1 1 d . . . . .
H19A H 0.772451 0.706951 1.069522 0.072 Uiso 1 1 calc R U . . .
H19B H 0.796157 0.563471 1.052485 0.072 Uiso 1 1 calc R U . . .
H19C H 0.762278 0.624369 0.952591 0.072 Uiso 1 1 calc R U . . .
C20 C 1.0135(3) 0.7144(3) 1.0256(2) 0.0304(6) Uani 1 1 d . . . . .
C21 C 1.1275(4) 0.6783(3) 1.0894(2) 0.0348(6) Uani 1 1 d . . . . .
H21 H 1.070492 0.611921 1.128867 0.042 Uiso 1 1 calc R U . . .
C22 C 1.3107(3) 0.7254(3) 1.10323(18) 0.0309(6) Uani 1 1 d . . . . .
C23 C 1.3953(4) 0.6659(4) 1.1781(2) 0.0458(8) Uani 1 1 d . . . . .
H23A H 1.469621 0.622471 1.140213 0.069 Uiso 1 1 calc R U . . .
H23B H 1.302941 0.598848 1.206627 0.069 Uiso 1 1 calc R U . . .
H23C H 1.468311 0.737803 1.236158 0.069 Uiso 1 1 calc R U . . .

loop_
_atom_site_aniso_label
_atom_site_aniso_U_11
_atom_site_aniso_U_22
_atom_site_aniso_U_33
_atom_site_aniso_U_23
_atom_site_aniso_U_13
_atom_site_aniso_U_12
S1 0.0177(4) 0.0376(4) 0.0518(4) -0.0005(3) -0.0057(3) 0.0102(3)
S2 0.0144(4) 0.0584(5) 0.0365(4) 0.0150(3) -0.0029(3) 0.0116(3)
N1 0.0149(10) 0.0305(11) 0.0291(10) 0.0043(9) -0.0066(8) 0.0076(9)
N2 0.0111(10) 0.0417(12) 0.0231(10) 0.0065(9) -0.0055(8) 0.0082(9)
C1 0.0306(16) 0.0387(15) 0.0495(17) 0.0027(13) -0.0136(13) 0.0019(13)
C2 0.0212(13) 0.0336(13) 0.0279(12) 0.0071(10) 0.0005(10) 0.0036(11)
C3 0.0270(14) 0.0250(12) 0.0311(13) 0.0054(10) -0.0024(11) 0.0060(11)
C4 0.0232(13) 0.0287(12) 0.0263(12) 0.0106(10) -0.0002(10) 0.0066(10)
C5 0.0424(18) 0.0296(14) 0.0566(18) 0.0134(13) -0.0117(14) 0.0148(13)
C6 0.0195(13) 0.0283(12) 0.0251(11) 0.0090(10) -0.0031(10) 0.0084(10)
C7 0.0192(13) 0.0310(13) 0.0282(12) 0.0078(10) -0.0005(10) 0.0102(10)
C8 0.0261(14) 0.0260(12) 0.0272(12) 0.0051(10) -0.0025(10) 0.0102(11)
C9 0.0232(13) 0.0255(12) 0.0274(12) 0.0095(10) -0.0058(10) 0.0093(10)
C10 0.0147(12) 0.0359(13) 0.0311(12) 0.0090(11) -0.0048(10) 0.0112(11)
C11 0.0229(13) 0.0335(13) 0.0240(11) 0.0051(10) -0.0037(10) 0.0129(11)
C12 0.0222(13) 0.0278(13) 0.0375(14) 0.0072(11) -0.0077(11) 0.0074(11)
C13 0.0173(12) 0.0243(12) 0.0271(12) -0.0008(9) -0.0083(10) 0.0041(10)
C14 0.0178(13) 0.0337(13) 0.0285(12) 0.0081(10) -0.0022(10) 0.0041(10)
C15 0.0103(12) 0.0404(14) 0.0325(13) 0.0065(11) -0.0040(10) 0.0056(11)
C16 0.0142(12) 0.0312(12) 0.0209(11) 0.0003(9) -0.0071(9) 0.0076(10)
C17 0.0202(13) 0.0479(15) 0.0285(12) 0.0122(11) 0.0039(10) 0.0152(12)
C18 0.0145(12) 0.0448(15) 0.0371(14) 0.0078(12) -0.0046(10) 0.0132(11)
C19 0.0223(15) 0.0552(19) 0.072(2) 0.0323(17) 0.0013(14) 0.0105(14)
C20 0.0201(13) 0.0391(14) 0.0310(13) 0.0067(11) -0.0017(10) 0.0101(11)
C21 0.0270(14) 0.0496(16) 0.0333(13) 0.0191(12) 0.0041(11) 0.0154(13)
C22 0.0240(14) 0.0516(16) 0.0204(11) 0.0068(11) -0.0028(10) 0.0184(12)
C23 0.0377(18) 0.071(2) 0.0373(15) 0.0194(15) -0.0047(13) 0.0264(16)

loop_
_atom_type_symbol
_atom_type_description
_atom_type_scat_dispersion_real
_atom_type_scat_dispersion_imag
_atom_type_scat_source
C C 0.0181 0.0091 'International Tables Vol C Tables 4.2.6.8 and 6.1.1.4'
H H 0.0000 0.0000 'International Tables Vol C Tables 4.2.6.8 and 6.1.1.4'
N N 0.0311 0.0180 'International Tables Vol C Tables 4.2.6.8 and 6.1.1.4'
S S 0.3331 0.5567 'International Tables Vol C Tables 4.2.6.8 and 6.1.1.4'

loop_
_geom_angle_atom_site_label_1
_geom_angle_atom_site_label_2
_geom_angle_atom_site_label_3
_geom_angle
_geom_angle_site_symmetry_1
_geom_angle_site_symmetry_3
_geom_angle_publ_flag
C4 N1 H1 114.6 . . ?
C4 N1 C6 130.8(2) . . ?
C6 N1 H1 114.6 . . ?
C16 N2 H2 114.1 . . ?
C20 N2 H2 114.1 . . ?
C20 N2 C16 131.8(2) . . ?
H1A C1 H1B 109.5 . . ?
H1A C1 H1C 109.5 . . ?
H1B C1 H1C 109.5 . . ?
C2 C1 H1A 109.5 . . ?
C2 C1 H1B 109.5 . . ?
C2 C1 H1C 109.5 . . ?
C1 C2 S1 117.3(2) . . ?
C3 C2 S1 126.0(2) . . ?
C3 C2 C1 116.6(2) . . ?
C2 C3 H3 115.2 . . ?
C2 C3 C4 129.6(2) . . ?
C4 C3 H3 115.2 . . ?
N1 C4 C3 120.5(2) . . ?
N1 C4 C5 120.7(2) . . ?
C3 C4 C5 118.8(2) . . ?
C4 C5 H5A 109.5 . . ?
C4 C5 H5B 109.5 . . ?
C4 C5 H5C 109.5 . . ?
H5A C5 H5B 109.5 . . ?
H5A C5 H5C 109.5 . . ?
H5B C5 H5C 109.5 . . ?
C7 C6 N1 117.4(2) . . ?
C7 C6 C11 119.1(2) . . ?
C11 C6 N1 123.4(2) . . ?
C6 C7 H7 119.6 . . ?
C8 C7 C6 120.7(2) . . ?
C8 C7 H7 119.6 . . ?
C7 C8 H8 119.5 . . ?
C7 C8 C9 120.9(2) . . ?
C9 C8 H8 119.5 . . ?
C8 C9 C12 122.1(2) . . ?
C10 C9 C8 117.8(2) . . ?
C10 C9 C12 120.1(2) . . ?
C9 C10 H10 119.0 . . ?
C9 C10 C11 122.0(2) . . ?
C11 C10 H10 119.0 . . ?
C6 C11 H11 120.2 . . ?
C10 C11 C6 119.5(2) . . ?
C10 C11 H11 120.2 . . ?
C9 C12 H12A 109.1 . . ?
C9 C12 H12B 109.1 . . ?
C9 C12 C13 112.30(19) . . ?
H12A C12 H12B 107.9 . . ?
C13 C12 H12A 109.1 . . ?
C13 C12 H12B 109.1 . . ?
C14 C13 C12 122.2(2) . . ?
C14 C13 C18 117.6(2) . . ?
C18 C13 C12 120.3(2) . . ?
C13 C14 H14 119.6 . . ?
C15 C14 C13 120.9(2) . . ?
C15 C14 H14 119.6 . . ?
C14 C15 H15 119.5 . . ?
C14 C15 C16 120.9(2) . . ?
C16 C15 H15 119.5 . . ?
C15 C16 N2 116.2(2) . . ?
C17 C16 N2 124.9(2) . . ?
C17 C16 C15 118.8(2) . . ?
C16 C17 H17 120.2 . . ?
C18 C17 C16 119.6(2) . . ?
C18 C17 H17 120.2 . . ?
C13 C18 H18 118.9 . . ?
C17 C18 C13 122.2(2) . . ?
C17 C18 H18 118.9 . . ?
H19A C19 H19B 109.5 . . ?
H19A C19 H19C 109.5 . . ?
H19B C19 H19C 109.5 . . ?
C20 C19 H19A 109.5 . . ?
C20 C19 H19B 109.5 . . ?
C20 C19 H19C 109.5 . . ?
N2 C20 C19 121.5(2) . . ?
N2 C20 C21 120.2(2) . . ?
C21 C20 C19 118.3(2) . . ?
C20 C21 H21 115.3 . . ?
C22 C21 C20 129.5(2) . . ?
C22 C21 H21 115.3 . . ?
C21 C22 S2 126.44(19) . . ?
C21 C22 C23 116.8(2) . . ?
C23 C22 S2 116.8(2) . . ?
C22 C23 H23A 109.5 . . ?
C22 C23 H23B 109.5 . . ?
C22 C23 H23C 109.5 . . ?
H23A C23 H23B 109.5 . . ?
H23A C23 H23C 109.5 . . ?
H23B C23 H23C 109.5 . . ?

loop_
_geom_bond_atom_site_label_1
_geom_bond_atom_site_label_2
_geom_bond_distance
_geom_bond_site_symmetry_2
_geom_bond_publ_flag
S1 C2 1.690(3) . ?
S2 C22 1.685(3) . ?
N1 H1 0.8800 . ?
N1 C4 1.338(3) . ?
N1 C6 1.416(3) . ?
N2 H2 0.8800 . ?
N2 C16 1.415(3) . ?
N2 C20 1.332(3) . ?
C1 H1A 0.9800 . ?
C1 H1B 0.9800 . ?
C1 H1C 0.9800 . ?
C1 C2 1.499(4) . ?
C2 C3 1.394(4) . ?
C3 H3 0.9500 . ?
C3 C4 1.397(4) . ?
C4 C5 1.494(4) . ?
C5 H5A 0.9800 . ?
C5 H5B 0.9800 . ?
C5 H5C 0.9800 . ?
C6 C7 1.388(3) . ?
C6 C11 1.394(3) . ?
C7 H7 0.9500 . ?
C7 C8 1.383(4) . ?
C8 H8 0.9500 . ?
C8 C9 1.395(4) . ?
C9 C10 1.387(4) . ?
C9 C12 1.512(3) . ?
C10 H10 0.9500 . ?
C10 C11 1.387(4) . ?
C11 H11 0.9500 . ?
C12 H12A 0.9900 . ?
C12 H12B 0.9900 . ?
C12 C13 1.515(3) . ?
C13 C14 1.387(3) . ?
C13 C18 1.390(4) . ?
C14 H14 0.9500 . ?
C14 C15 1.384(4) . ?
C15 H15 0.9500 . ?
C15 C16 1.392(3) . ?
C16 C17 1.387(3) . ?
C17 H17 0.9500 . ?
C17 C18 1.384(4) . ?
C18 H18 0.9500 . ?
C19 H19A 0.9800 . ?
C19 H19B 0.9800 . ?
C19 H19C 0.9800 . ?
C19 C20 1.486(4) . ?
C20 C21 1.407(4) . ?
C21 H21 0.9500 . ?
C21 C22 1.386(4) . ?
C22 C23 1.510(4) . ?
C23 H23A 0.9800 . ?
C23 H23B 0.9800 . ?
C23 H23C 0.9800 . ?

loop_
_geom_torsion_atom_site_label_1
_geom_torsion_atom_site_label_2
_geom_torsion_atom_site_label_3
_geom_torsion_atom_site_label_4
_geom_torsion
_geom_torsion_site_symmetry_1
_geom_torsion_site_symmetry_2
_geom_torsion_site_symmetry_3
_geom_torsion_site_symmetry_4
_geom_torsion_publ_flag
S1 C2 C3 C4 3.3(4) . . . . ?
N1 C6 C7 C8 -176.4(2) . . . . ?
N1 C6 C11 C10 176.3(2) . . . . ?
N2 C16 C17 C18 179.6(2) . . . . ?
N2 C20 C21 C22 0.1(5) . . . . ?
C1 C2 C3 C4 -176.0(3) . . . . ?
C2 C3 C4 N1 -1.3(4) . . . . ?
C2 C3 C4 C5 177.6(3) . . . . ?
C4 N1 C6 C7 -147.2(2) . . . . ?
C4 N1 C6 C11 37.5(4) . . . . ?
C6 N1 C4 C3 -179.0(2) . . . . ?
C6 N1 C4 C5 2.0(4) . . . . ?
C6 C7 C8 C9 0.1(3) . . . . ?
C7 C6 C11 C10 1.2(3) . . . . ?
C7 C8 C9 C10 0.4(3) . . . . ?
C7 C8 C9 C12 -178.6(2) . . . . ?
C8 C9 C10 C11 -0.1(3) . . . . ?
C8 C9 C12 C13 105.7(3) . . . . ?
C9 C10 C11 C6 -0.7(3) . . . . ?
C9 C12 C13 C14 121.1(3) . . . . ?
C9 C12 C13 C18 -58.8(3) . . . . ?
C10 C9 C12 C13 -73.2(3) . . . . ?
C11 C6 C7 C8 -0.9(3) . . . . ?
C12 C9 C10 C11 178.9(2) . . . . ?
C12 C13 C14 C15 -178.2(2) . . . . ?
C12 C13 C18 C17 179.0(2) . . . . ?
C13 C14 C15 C16 -0.4(4) . . . . ?
C14 C13 C18 C17 -0.9(4) . . . . ?
C14 C15 C16 N2 -179.1(2) . . . . ?
C14 C15 C16 C17 -1.8(4) . . . . ?
C15 C16 C17 C18 2.6(4) . . . . ?
C16 N2 C20 C19 0.6(4) . . . . ?
C16 N2 C20 C21 -180.0(2) . . . . ?
C16 C17 C18 C13 -1.2(4) . . . . ?
C18 C13 C14 C15 1.7(4) . . . . ?
C19 C20 C21 C22 179.5(3) . . . . ?
C20 N2 C16 C15 -160.5(3) . . . . ?
C20 N2 C16 C17 22.4(4) . . . . ?
C20 C21 C22 S2 1.2(5) . . . . ?
C20 C21 C22 C23 -180.0(3) . . . . ?
